data_7709815
loop_
_publ_author_name
'Becker, Christian'
'Schwabedissen, Jan'
'Neumann, Beate'
'Stammler, Hans-Georg'
'Mitzel, Norbert W.'

_publ_section_title
;
 Frustrated Lewis pair chemistry of hydride sponges
;
_journal_name_full 'Dalton Transactions'
_journal_paper_doi 10.1039/D2DT00585A
_journal_year 2022
_chemical_formula_moiety 'C14 H19 B2 S, C14 H19 N2'
_chemical_formula_sum 'C28 H38 B2 N2 S'
_chemical_formula_weight 456.28
_space_group_crystal_system monoclinic
_space_group_IT_number 14
_space_group_name_Hall '-P 2yn'
_space_group_name_H-M_alt 'P 1 21/n 1'
_atom_sites_solution_hydrogens mixed
_atom_sites_solution_primary dual
_audit_creation_date 2018-05-28
_audit_creation_method
;
Olex2 1.2
(compiled 2018.05.18 svn.r3508 for OlexSys, GUI svn.r5497)
;
_audit_update_record
;
2022-02-11 deposited with the CCDC.	2022-03-17 downloaded from the CCDC.
;
_cell_angle_alpha 90
_cell_angle_beta 108.0630(10)
_cell_angle_gamma 90
_cell_formula_units_Z 4
_cell_length_a 9.83180(10)
_cell_length_b 24.3010(2)
_cell_length_c 11.73750(10)
_cell_measurement_reflns_used 24806
_cell_measurement_temperature 100.01(10)
_cell_measurement_theta_max 72.2170
_cell_measurement_theta_min 3.6350
_cell_volume 2666.14(4)
_computing_cell_refinement 'CrysAlisPro 1.171.39.46 (Rigaku OD, 2018)'
_computing_data_collection 'CrysAlisPro 1.171.39.46 (Rigaku OD, 2018)'
_computing_data_reduction 'CrysAlisPro 1.171.39.46 (Rigaku OD, 2018)'
_computing_molecular_graphics 'Olex2 (Dolomanov et al., 2009)'
_computing_publication_material 'Olex2 (Dolomanov et al., 2009)'
_computing_structure_refinement 'ShelXL (Sheldrick, 2015)'
_computing_structure_solution 'ShelXT (Sheldrick, 2015)'
_diffrn_ambient_environment N~2~
_diffrn_ambient_temperature 100.01(10)
_diffrn_detector 'CCD plate'
_diffrn_detector_area_resol_mean 5.3114
_diffrn_detector_type Atlas
_diffrn_measured_fraction_theta_full 1.000
_diffrn_measured_fraction_theta_max 1.000
_diffrn_measurement_details
;
List of Runs (angles in degrees, time in seconds):

  # Type    Start    End  Width  t~exp~   \w     \q     \k     \f   Frames
#--------------------------------------------------------------------------
  1  \w     10.00  37.00   1.00    1.00    --   -1.89 -99.00 120.00   27
  2  \w    -47.00 -20.00   1.00    1.00    --   -1.89  57.00  60.00   27
  3  \w    -92.00 -64.00   1.00    1.00    --   -1.89 178.00-150.00   28
  4  \w    -62.00 -35.00   1.00    1.00    --   -1.89 178.00-150.00   27
  5  \w    -99.00  44.00   1.00    1.00    --   -1.89 -57.00  90.00  143
  6  \w     -9.00  95.00   1.00    1.00    --   -1.89  57.00  60.00  104
  7  \w    -99.00 -53.00   1.00    1.00    --    1.89 178.00 150.00   46
  8  \w    -49.00 -16.00   1.00    1.00    --  -62.45 -77.00-150.00   33
  9  \w   -109.00 -51.00   1.00    1.00    --  -62.45  77.00  90.00   58
 10  \w   -165.00 -60.00   1.00    1.00    --  -62.45 -77.00 120.00  105
 11  \w    -10.00  41.00   1.00    1.00    --  -62.45  77.00  90.00   51
 12  \w   -153.00 -48.00   1.00    1.00    --  -62.45 -45.00 -90.00  105
 13  \w    -56.00 -17.00   1.00    1.00    --  -62.45 -68.00  65.66   39
 14  \w   -166.00-120.00   1.00    1.00    --  -62.45 -77.00 -60.00   46
 15  \w    -92.00 -39.00   1.00    1.00    --  -62.45 125.00  60.00   53
 16  \w   -151.00 -16.00   1.00    1.00    --  -62.45 -77.00-120.00  135
 17  \w    -43.00 -17.00   1.00    1.00    --  -62.45 -64.00 142.10   26
 18  \w    -42.00 -16.00   1.00    1.00    --  -62.45 -77.00  30.00   26
 19  \w    -45.00 -19.00   1.00    1.00    --  -62.45 -45.00 -90.00   26
 20  \w   -123.00 -74.00   1.00    1.00    --  -62.45 -77.00-150.00   49
 21  \w   -156.00 -47.00   1.00    1.00    --  -62.45 -64.00 142.10  109
 22  \w   -165.00 -89.00   1.00    1.00    --  -62.45 -77.00   0.00   76
 23  \w    -58.00 -16.00   1.00    1.00    --  -62.45 -77.00 -60.00   42
 24  \w    -44.00 -16.00   1.00    1.00    --  -62.45 -77.00 120.00   28
 25  \w   -164.00 -60.00   1.00    1.00    --  -62.45 -68.00  65.66  104
 26  \w    -50.00 -17.00   1.00    1.00    --  -62.45 -77.00   0.00   33
 27  \w   -135.00 -62.00   1.00    1.00    --  -62.45 -77.00  30.00   73
 28  \w   -109.00 -23.00   1.00    1.00    --  -62.45  77.00 -30.00   86
 29  \w     16.00  41.00   1.00    1.00    --   62.45  82.00-146.82   25
 30  \w     16.00  41.00   1.00    1.00    --   62.45  82.00  35.92   25
 31  \w     16.00  41.00   1.00    1.00    --   62.45  81.00 143.42   25
 32  \w     26.00 114.00   1.00    1.00    --   62.45-125.00-150.00   88
 33  \w    103.00 145.00   1.00    1.00    --   62.45  77.00 120.00   42
 34  \w     16.00  43.00   1.00    1.00    --   62.45  77.00 120.00   27
 35  \w     77.00 150.00   1.00    1.00    --  123.00  77.00-120.00   73
 36  \w     77.00 138.00   1.00    1.00    --  123.00  77.00  60.00   61
 37  \w     78.00 168.00   1.00    1.00    --  123.00  63.00  90.00   90
 38  \w    100.00 175.00   1.00    1.00    --  123.00 111.00-180.00   75
 39  \w     77.00 103.00   1.00    1.00    --  123.00  77.00-150.00   26
 40  \w     78.00 104.00   1.00    1.00    --  123.00  77.00 150.00   26
 41  \w     78.00 156.00   1.00    1.00    --  123.00  63.00 150.00   78
 42  \w     77.00 139.00   1.00    1.00    --  123.00  77.00-180.00   62
 43  \w    109.00 137.00   1.00    1.00    --  123.00  63.00-120.00   28
 44  \w     78.00 178.00   1.00    1.00    --  123.00  66.00 -20.61  100
 45  \w     77.00 103.00   1.00    1.00    --  123.00  77.00  30.00   26
 46  \w     73.00 148.00   1.00    1.00    --  123.00 178.00  90.00   75
 47  \w     87.00 113.00   1.00    1.00    --  123.00-111.00-150.00   26
 48  \w     79.00 105.00   1.00    1.00    --  123.00  57.00 119.42   26
 49  \w    113.00 139.00   1.00    1.00    --  123.00  63.00 -30.00   26
 50  \w     78.00 105.00   1.00    1.00    --  123.00  63.00-120.00   27
 51  \w     78.00 103.00   1.00    1.00    --  123.00  63.00 -30.00   25
 52  \w     78.00 109.00   1.00    1.00    --  123.00  63.00  30.00   31
 53  \w     27.00  72.00   1.00    1.00    --  123.00-111.00-150.00   45
 54  \w    126.00 174.00   1.00    1.00    --  123.00  63.00 -90.00   48
 55  \w     78.00 104.00   1.00    1.00    --  123.00  63.00 -90.00   26
 56  \w     78.00 107.00   1.00    1.00    --  123.00  63.00  11.72   29
 57  \w     78.00 104.00   1.00    1.00    --  123.00  63.00-180.00   26
 58  \w     42.00 113.00   1.00    1.00    --  123.00-111.00 -60.00   71
 59  \w     28.00 113.00   1.00    1.00    --  123.00-111.00 120.00   85
 60  \w     28.00  64.00   1.00    1.00    --  123.00-111.00   0.00   36
 61  \w     78.00 117.00   1.00    1.00    --  123.00  50.00 -60.00   39
 62  \w     78.00 104.00   1.00    1.00    --  123.00  77.00   0.00   26
 63  \w     78.00 104.00   1.00    1.00    --  123.00  70.00 -74.84   26
 64  \w     78.00 104.00   1.00    1.00    --  123.00  63.00   0.00   26
 65  \w     29.00  86.00   1.00    1.00    --  123.00-111.00 -30.00   57
 66  \w    135.00 164.00   1.00    1.00    --  123.00  63.00-150.00   29
 67  \w     78.00 104.00   1.00    1.00    --  123.00  63.00-150.00   26
 68  \w     77.00 103.00   1.00    1.00    --  123.00  50.00-150.00   26
 69  \w     19.00 168.00   1.00    1.00    --  123.00 -77.00 120.00  149
 70  \w     77.00 102.00   1.00    1.00    --  123.00  50.00-180.00   25
 71  \w     78.00 175.00   1.00    1.00    --  123.00  57.00  45.35   97
 72  \w     77.00 151.00   1.00    1.00    --  123.00  66.00 128.99   74
 73  \w     78.00 104.00   1.00    1.00    --  123.00  61.00 -41.00   26
 74  \w     78.00 117.00   1.00    1.00    --  123.00  63.00 120.00   39
 75  \w     78.00 103.00   1.00    1.00    --  123.00  63.00  60.00   25
 76  \w     77.00 109.00   1.00    1.00    --  123.00  50.00-120.00   32
 77  \w     78.00 104.00   1.00    1.00    --  123.00  63.00 -60.00   26
 78  \w     77.00 103.00   1.00    1.00    --  123.00  50.00 120.00   26
 79  \w    108.00 171.00   1.00    1.00    --  123.00  77.00   0.00   63
 80  \w     28.00 112.00   1.00    1.00    --  123.00-111.00  60.00   84
 81  \w     77.00 177.00   1.00    1.00    --  123.00  75.00 -68.56  100
;
_diffrn_measurement_device 'four-circle diffractometer'
_diffrn_measurement_device_type 'SuperNova, Dual, Cu at home/near, Atlas'
_diffrn_measurement_method '\w scans'
_diffrn_orient_matrix_type 'CrysAlisPro convention (1999,Acta A55,543-557)'
_diffrn_orient_matrix_UB_11 -0.0194894000
_diffrn_orient_matrix_UB_12 0.0165488000
_diffrn_orient_matrix_UB_13 -0.1308318000
_diffrn_orient_matrix_UB_21 -0.1150805000
_diffrn_orient_matrix_UB_22 0.0421150000
_diffrn_orient_matrix_UB_23 0.0051813000
_diffrn_orient_matrix_UB_31 0.1163150000
_diffrn_orient_matrix_UB_32 0.0444008000
_diffrn_orient_matrix_UB_33 0.0438446000
_diffrn_radiation_monochromator mirror
_diffrn_radiation_probe x-ray
_diffrn_radiation_type CuK\a
_diffrn_radiation_wavelength 1.54184
_diffrn_reflns_av_R_equivalents 0.0260
_diffrn_reflns_av_unetI/netI 0.0127
_diffrn_reflns_Laue_measured_fraction_full 1.000
_diffrn_reflns_Laue_measured_fraction_max 1.000
_diffrn_reflns_limit_h_max 12
_diffrn_reflns_limit_h_min -12
_diffrn_reflns_limit_k_max 30
_diffrn_reflns_limit_k_min -30
_diffrn_reflns_limit_l_max 14
_diffrn_reflns_limit_l_min -14
_diffrn_reflns_number 37991
_diffrn_reflns_point_group_measured_fraction_full 1.000
_diffrn_reflns_point_group_measured_fraction_max 1.000
_diffrn_reflns_theta_full 67.684
_diffrn_reflns_theta_max 72.346
_diffrn_reflns_theta_min 3.638
_diffrn_source 'micro-focus sealed X-ray tube'
_diffrn_source_type 'SuperNova (Cu) X-ray Source'
_exptl_absorpt_coefficient_mu 1.191
_exptl_absorpt_correction_T_max 1.000
_exptl_absorpt_correction_T_min 0.409
_exptl_absorpt_correction_type gaussian
_exptl_absorpt_process_details
;
CrysAlisPro 1.171.39.46 (Rigaku Oxford Diffraction, 2018)
Numerical absorption correction based on gaussian integration over
			a multifaceted crystal model
Empirical absorption correction using spherical harmonics,
 implemented in SCALE3 ABSPACK scaling algorithm.
;
_exptl_crystal_colour 'clear colourless'
_exptl_crystal_colour_lustre clear
_exptl_crystal_colour_primary colourless
_exptl_crystal_density_diffrn 1.137
_exptl_crystal_description irregular
_exptl_crystal_F_000 984
_exptl_crystal_size_max 0.581
_exptl_crystal_size_mid 0.223
_exptl_crystal_size_min 0.183
_refine_diff_density_max 0.260
_refine_diff_density_min -0.337
_refine_diff_density_rms 0.035
_refine_ls_extinction_method none
_refine_ls_goodness_of_fit_ref 1.043
_refine_ls_hydrogen_treatment mixed
_refine_ls_matrix_type full
_refine_ls_number_parameters 334
_refine_ls_number_reflns 5265
_refine_ls_number_restraints 29
_refine_ls_restrained_S_all 1.057
_refine_ls_R_factor_all 0.0366
_refine_ls_R_factor_gt 0.0354
_refine_ls_shift/su_max 0.001
_refine_ls_shift/su_mean 0.000
_refine_ls_structure_factor_coef Fsqd
_refine_ls_weighting_details 'w=1/[\s^2^(Fo^2^)+(0.0485P)^2^+0.9261P] where P=(Fo^2^+2Fc^2^)/3'
_refine_ls_weighting_scheme calc
_refine_ls_wR_factor_gt 0.0947
_refine_ls_wR_factor_ref 0.0956
_reflns_Friedel_coverage 0.000
_reflns_number_gt 5029
_reflns_number_total 5265
_reflns_threshold_expression 'I > 2\s(I)'
_cod_data_source_file d2dt00585a2.cif
_cod_data_source_block '[1-SH][3-H]'
_cod_database_code 7709815
_shelx_shelxl_version_number 2016/6
_chemical_oxdiff_formula 'C28 H38 B2 N2 S'
_shelx_space_group_comment
;
The symmetry employed for this shelxl refinement is uniquely defined
by the following loop, which should always be used as a source of
symmetry information in preference to the above space-group names.
They are only intended as comments.
;
_reflns_odcompleteness_completeness 99.94
_reflns_odcompleteness_iscentric 1
_reflns_odcompleteness_theta 72.20
_olex2_refinement_description
;
1. Fixed Uiso
 At 1.2 times of:
  All C(H) groups
 At 1.5 times of:
  All C(H,H,H) groups
2. Restrained distances
 S1B-H1B
 1.306 with sigma of 0.02
 C14-B2 \\sim C14B-B2 \\sim C13-B2 \\sim C13B-B2 \\sim C11B-B1 \\sim C11-B1
\\sim C12B-B1 \\sim C12-B1
 with sigma of 0.02
3. Uiso/Uaniso restraints and constraints
Uanis(C12B) = Uanis(C12)
Uanis(C11) = Uanis(C11B)
Uanis(C14) = Uanis(C14B)
Uanis(C13) = Uanis(C13B)
Uanis(S1B) = Uanis(S1)
Uiso(H1) = Uiso(H1B)
4. Others
 Sof(S1B)=Sof(H1B)=Sof(C11B)=Sof(H11D)=Sof(H11E)=Sof(H11F)=Sof(C12B)=Sof(H12D)=
 Sof(H12E)=Sof(H12F)=Sof(C13B)=Sof(H13D)=Sof(H13E)=Sof(H13F)=Sof(C14B)=
 Sof(H14D)=Sof(H14E)=Sof(H14F)=1-FVAR(1)
 Sof(S1)=Sof(H1)=Sof(C11)=Sof(H11A)=Sof(H11B)=Sof(H11C)=Sof(C12)=Sof(H12A)=
 Sof(H12B)=Sof(H12C)=Sof(C13)=Sof(H13A)=Sof(H13B)=Sof(H13C)=Sof(C14)=Sof(H14A)=
 Sof(H14B)=Sof(H14C)=FVAR(1)
5.a Riding coordinates:
 S1B(H1B)
5.b Aromatic/amide H refined with riding coordinates:
 C2(H2), C3(H3), C4(H4), C6(H6), C7(H7), C8(H8), C18(H18), C19(H19), C20(H20),
 C22(H22), C23(H23), C24(H24)
5.c Idealised Me refined as rotating group:
 C11(H11A,H11B,H11C), C11B(H11D,H11E,H11F), C12(H12A,H12B,H12C), C12B(H12D,
 H12E,H12F), C13(H13A,H13B,H13C), C13B(H13D,H13E,H13F), C14(H14A,H14B,H14C),
 C14B(H14D,H14E,H14F), C25(H25A,H25B,H25C), C26(H26A,H26B,H26C), C27(H27A,H27B,
 H27C), C28(H28A,H28B,H28C)
;
_olex2_date_sample_data_collection 2018-05-17
_olex2_submission_special_instructions 'No special instructions were received'
_oxdiff_exptl_absorpt_empirical_details
;
Empirical correction (ABSPACK) includes:
- Absorption correction using spherical harmonics
- Frame scaling
- Detector area scaling
;
_oxdiff_exptl_absorpt_empirical_full_max 1.293
_oxdiff_exptl_absorpt_empirical_full_min 0.836

loop_
_space_group_symop_operation_xyz
'x, y, z'
'-x+1/2, y+1/2, -z+1/2'
'-x, -y, -z'
'x-1/2, -y-1/2, z-1/2'

loop_
_atom_site_label
_atom_site_type_symbol
_atom_site_fract_x
_atom_site_fract_y
_atom_site_fract_z
_atom_site_U_iso_or_equiv
_atom_site_adp_type
_atom_site_occupancy
_atom_site_site_symmetry_order
_atom_site_calc_flag
_atom_site_refinement_flags_posn
_atom_site_refinement_flags_adp
_atom_site_refinement_flags_occupancy
_atom_site_disorder_assembly
_atom_site_disorder_group
S1 S 0.21447(3) 0.31620(2) -0.05167(3) 0.02534(10) Uani 0.9414(7) 1 d . . P A 1
H1 H 0.1060(19) 0.2871(8) -0.1118(16) 0.047(5) Uiso 0.9414(7) 1 d . . P A 1
S1B S 0.3083(5) 0.3558(2) 0.0620(4) 0.02534(10) Uani 0.0586(7) 1 d D . P A 2
H1B H 0.353485 0.389587 0.152529 0.047(5) Uiso 0.0586(7) 1 d DR . P A 2
N1 N 0.30344(11) 0.36392(4) 0.57178(10) 0.0298(2) Uani 1 1 d . . . . .
H1A H 0.380(2) 0.3806(8) 0.6463(17) 0.059(5) Uiso 1 1 d . . . . .
N2 N 0.47188(11) 0.42737(4) 0.73401(9) 0.0296(2) Uani 1 1 d . . . . .
C1 C 0.17808(12) 0.27217(5) 0.17374(10) 0.0243(2) Uani 1 1 d . . . . .
C2 C 0.21280(14) 0.23466(5) 0.26779(11) 0.0300(3) Uani 1 1 d . . . . .
H2 H 0.298206 0.215304 0.283251 0.036 Uiso 1 1 calc R . . . .
C3 C 0.12632(15) 0.22433(5) 0.34082(11) 0.0335(3) Uani 1 1 d . . . . .
H3 H 0.155937 0.199637 0.404267 0.040 Uiso 1 1 calc R . . . .
C4 C -0.00140(15) 0.25087(5) 0.31769(11) 0.0315(3) Uani 1 1 d . . . . .
H4 H -0.062157 0.242344 0.362116 0.038 Uiso 1 1 calc R . . . .
C5 C -0.04254(13) 0.29136(5) 0.22649(10) 0.0268(3) Uani 1 1 d . . . . .
C6 C -0.17321(13) 0.31986(5) 0.20809(11) 0.0312(3) Uani 1 1 d . . . . .
H6 H -0.232879 0.310579 0.253016 0.037 Uiso 1 1 calc R . . . .
C7 C -0.21198(13) 0.36071(6) 0.12515(12) 0.0333(3) Uani 1 1 d . . . . .
H7 H -0.298660 0.378906 0.112321 0.040 Uiso 1 1 calc R . . . .
C8 C -0.11992(13) 0.37539(5) 0.05851(11) 0.0303(3) Uani 1 1 d . . . . .
H8 H -0.147613 0.404012 0.003566 0.036 Uiso 1 1 calc R . . . .
C9 C 0.00922(12) 0.34951(5) 0.07053(10) 0.0246(2) Uani 1 1 d . . . . .
C10 C 0.04940(12) 0.30443(5) 0.15522(10) 0.0236(2) Uani 1 1 d . . . . .
C11 C 0.28748(15) 0.20665(5) 0.04138(12) 0.0320(3) Uani 0.9414(7) 1 d D . P A 1
H11A H 0.192196 0.195780 -0.003981 0.048 Uiso 0.9414(7) 1 calc GR . P A 1
H11B H 0.324212 0.181852 0.107470 0.048 Uiso 0.9414(7) 1 calc GR . P A 1
H11C H 0.347754 0.205617 -0.009161 0.048 Uiso 0.9414(7) 1 calc GR . P A 1
C11B C 0.189(2) 0.2496(9) -0.0368(13) 0.0320(3) Uani 0.0586(7) 1 d D . P A 2
H11D H 0.094375 0.264442 -0.053717 0.048 Uiso 0.0586(7) 1 calc GR . P A 2
H11E H 0.184325 0.210144 -0.038694 0.048 Uiso 0.0586(7) 1 calc GR . P A 2
H11F H 0.230789 0.262334 -0.095865 0.048 Uiso 0.0586(7) 1 calc GR . P A 2
C12 C 0.44570(14) 0.29091(6) 0.15950(13) 0.0352(3) Uani 0.9414(7) 1 d D . P A 1
H12A H 0.502792 0.287160 0.106787 0.053 Uiso 0.9414(7) 1 calc GR . P A 1
H12B H 0.487056 0.269473 0.230530 0.053 Uiso 0.9414(7) 1 calc GR . P A 1
H12C H 0.442569 0.328903 0.180976 0.053 Uiso 0.9414(7) 1 calc GR . P A 1
C12B C 0.4477(15) 0.2520(11) 0.155(2) 0.0352(3) Uani 0.0586(7) 1 d D . P A 2
H12D H 0.501562 0.258160 0.100619 0.053 Uiso 0.0586(7) 1 calc GR . P A 2
H12E H 0.452218 0.213727 0.176300 0.053 Uiso 0.0586(7) 1 calc GR . P A 2
H12F H 0.487145 0.273694 0.225996 0.053 Uiso 0.0586(7) 1 calc GR . P A 2
C13 C 0.02876(15) 0.40902(7) -0.12259(13) 0.0342(3) Uani 0.9414(7) 1 d D . P A 1
H13A H 0.096746 0.419815 -0.162022 0.051 Uiso 0.9414(7) 1 calc GR . P A 1
H13B H -0.018133 0.441112 -0.105112 0.051 Uiso 0.9414(7) 1 calc GR . P A 1
H13C H -0.041033 0.384884 -0.173941 0.051 Uiso 0.9414(7) 1 calc GR . P A 1
C13B C 0.051(2) 0.3779(12) -0.1396(12) 0.0342(3) Uani 0.0586(7) 1 d D . P A 2
H13D H 0.108676 0.401607 -0.170927 0.051 Uiso 0.0586(7) 1 calc GR . P A 2
H13E H -0.045932 0.391138 -0.164079 0.051 Uiso 0.0586(7) 1 calc GR . P A 2
H13F H 0.052931 0.341247 -0.169560 0.051 Uiso 0.0586(7) 1 calc GR . P A 2
C14 C 0.23260(14) 0.41549(6) 0.09026(12) 0.0311(3) Uani 0.9414(7) 1 d D . P A 1
H14A H 0.277932 0.395700 0.162917 0.047 Uiso 0.9414(7) 1 calc GR . P A 1
H14B H 0.189397 0.448363 0.108622 0.047 Uiso 0.9414(7) 1 calc GR . P A 1
H14C H 0.302733 0.425130 0.052158 0.047 Uiso 0.9414(7) 1 calc GR . P A 1
C14B C 0.139(2) 0.4421(6) 0.0556(19) 0.0311(3) Uani 0.0586(7) 1 d D . P A 2
H14D H 0.157455 0.441417 0.140916 0.047 Uiso 0.0586(7) 1 calc GR . P A 2
H14E H 0.054795 0.463940 0.019487 0.047 Uiso 0.0586(7) 1 calc GR . P A 2
H14F H 0.218848 0.457881 0.037335 0.047 Uiso 0.0586(7) 1 calc GR . P A 2
C15 C 0.23372(13) 0.41359(5) 0.50796(11) 0.0277(3) Uani 1 1 d . . . . .
C16 C 0.28057(12) 0.46581(5) 0.56079(10) 0.0243(2) Uani 1 1 d . . . . .
C17 C 0.39414(13) 0.47485(5) 0.66981(11) 0.0269(2) Uani 1 1 d . . . . .
C18 C 0.43038(15) 0.52710(6) 0.71162(12) 0.0369(3) Uani 1 1 d . . . . .
H18 H 0.505276 0.532304 0.782100 0.044 Uiso 1 1 calc R . . . .
C19 C 0.35652(17) 0.57292(6) 0.65000(14) 0.0416(3) Uani 1 1 d . . . . .
H19 H 0.382210 0.608141 0.679983 0.050 Uiso 1 1 calc R . . . .
C20 C 0.24752(16) 0.56596(6) 0.54660(13) 0.0376(3) Uani 1 1 d . . . . .
H20 H 0.198521 0.596575 0.506716 0.045 Uiso 1 1 calc R . . . .
C21 C 0.20738(13) 0.51291(5) 0.49867(11) 0.0299(3) Uani 1 1 d . . . . .
C22 C 0.09598(15) 0.50614(6) 0.38915(12) 0.0389(3) Uani 1 1 d . . . . .
H22 H 0.048368 0.537001 0.349256 0.047 Uiso 1 1 calc R . . . .
C23 C 0.05738(16) 0.45555(7) 0.34131(12) 0.0452(4) Uani 1 1 d . . . . .
H23 H -0.014847 0.451977 0.268565 0.054 Uiso 1 1 calc R . . . .
C24 C 0.12646(16) 0.40867(6) 0.40164(12) 0.0390(3) Uani 1 1 d . . . . .
H24 H 0.099162 0.373977 0.369133 0.047 Uiso 1 1 calc R . . . .
C25 C 0.38259(17) 0.33235(6) 0.50331(15) 0.0454(4) Uani 1 1 d . . . . .
H25A H 0.449356 0.356241 0.483030 0.068 Uiso 1 1 calc GR . . . .
H25B H 0.315970 0.318018 0.431285 0.068 Uiso 1 1 calc GR . . . .
H25C H 0.433354 0.302477 0.551576 0.068 Uiso 1 1 calc GR . . . .
C26 C 0.20141(15) 0.32831(5) 0.60960(13) 0.0351(3) Uani 1 1 d . . . . .
H26A H 0.252615 0.298354 0.657235 0.053 Uiso 1 1 calc GR . . . .
H26B H 0.130524 0.314040 0.539906 0.053 Uiso 1 1 calc GR . . . .
H26C H 0.155459 0.349648 0.655969 0.053 Uiso 1 1 calc GR . . . .
C27 C 0.62154(14) 0.42626(6) 0.73229(14) 0.0410(3) Uani 1 1 d . . . . .
H27A H 0.623004 0.429447 0.651152 0.062 Uiso 1 1 calc GR . . . .
H27B H 0.665484 0.392196 0.765848 0.062 Uiso 1 1 calc GR . . . .
H27C H 0.673331 0.456423 0.778736 0.062 Uiso 1 1 calc GR . . . .
C28 C 0.46514(17) 0.42340(7) 0.85773(12) 0.0430(3) Uani 1 1 d . . . . .
H28A H 0.517473 0.453378 0.904509 0.064 Uiso 1 1 calc GR . . . .
H28B H 0.506426 0.389157 0.892567 0.064 Uiso 1 1 calc GR . . . .
H28C H 0.367152 0.425098 0.856518 0.064 Uiso 1 1 calc GR . . . .
B1 B 0.28457(14) 0.26928(6) 0.09224(12) 0.0257(3) Uani 1 1 d D . . . .
B2 B 0.11109(14) 0.37731(6) 0.00130(12) 0.0263(3) Uani 1 1 d D . . . .

loop_
_atom_site_aniso_label
_atom_site_aniso_U_11
_atom_site_aniso_U_22
_atom_site_aniso_U_33
_atom_site_aniso_U_23
_atom_site_aniso_U_13
_atom_site_aniso_U_12
S1 0.02517(16) 0.02867(17) 0.02330(16) 0.00021(11) 0.00916(12) -0.00073(11)
S1B 0.02517(16) 0.02867(17) 0.02330(16) 0.00021(11) 0.00916(12) -0.00073(11)
N1 0.0301(5) 0.0242(5) 0.0364(6) -0.0045(4) 0.0121(5) -0.0026(4)
N2 0.0228(5) 0.0357(6) 0.0284(5) 0.0020(4) 0.0052(4) -0.0016(4)
C1 0.0259(6) 0.0247(6) 0.0217(5) -0.0031(4) 0.0063(4) -0.0047(4)
C2 0.0339(6) 0.0301(6) 0.0263(6) 0.0004(5) 0.0097(5) 0.0007(5)
C3 0.0460(7) 0.0307(6) 0.0253(6) 0.0023(5) 0.0132(5) -0.0035(5)
C4 0.0406(7) 0.0324(6) 0.0267(6) -0.0051(5) 0.0179(5) -0.0106(5)
C5 0.0282(6) 0.0285(6) 0.0254(6) -0.0082(5) 0.0108(5) -0.0087(5)
C6 0.0265(6) 0.0402(7) 0.0304(6) -0.0104(5) 0.0139(5) -0.0087(5)
C7 0.0222(6) 0.0437(7) 0.0347(6) -0.0081(5) 0.0097(5) 0.0007(5)
C8 0.0260(6) 0.0340(6) 0.0301(6) -0.0009(5) 0.0073(5) 0.0011(5)
C9 0.0217(5) 0.0269(6) 0.0243(5) -0.0052(4) 0.0057(4) -0.0038(4)
C10 0.0233(5) 0.0256(5) 0.0221(5) -0.0062(4) 0.0073(4) -0.0070(4)
C11 0.0373(7) 0.0279(7) 0.0362(7) 0.0012(5) 0.0194(6) 0.0007(5)
C11B 0.0373(7) 0.0279(7) 0.0362(7) 0.0012(5) 0.0194(6) 0.0007(5)
C12 0.0238(6) 0.0401(8) 0.0375(7) 0.0063(6) 0.0035(5) -0.0007(6)
C12B 0.0238(6) 0.0401(8) 0.0375(7) 0.0063(6) 0.0035(5) -0.0007(6)
C13 0.0285(7) 0.0395(8) 0.0332(7) 0.0084(6) 0.0076(6) 0.0013(6)
C13B 0.0285(7) 0.0395(8) 0.0332(7) 0.0084(6) 0.0076(6) 0.0013(6)
C14 0.0308(7) 0.0307(7) 0.0321(7) -0.0036(5) 0.0102(5) -0.0069(5)
C14B 0.0308(7) 0.0307(7) 0.0321(7) -0.0036(5) 0.0102(5) -0.0069(5)
C15 0.0299(6) 0.0279(6) 0.0259(6) -0.0027(5) 0.0095(5) -0.0046(5)
C16 0.0244(6) 0.0267(6) 0.0237(5) -0.0026(4) 0.0102(5) -0.0035(4)
C17 0.0250(6) 0.0295(6) 0.0265(6) -0.0028(5) 0.0083(5) -0.0036(5)
C18 0.0379(7) 0.0368(7) 0.0330(7) -0.0094(5) 0.0065(6) -0.0102(6)
C19 0.0535(9) 0.0264(6) 0.0470(8) -0.0105(6) 0.0187(7) -0.0078(6)
C20 0.0442(8) 0.0269(6) 0.0446(8) 0.0030(5) 0.0182(6) 0.0026(6)
C21 0.0306(6) 0.0317(6) 0.0292(6) 0.0030(5) 0.0117(5) -0.0010(5)
C22 0.0370(7) 0.0444(8) 0.0318(7) 0.0114(6) 0.0055(6) 0.0006(6)
C23 0.0420(8) 0.0581(9) 0.0264(7) 0.0037(6) -0.0025(6) -0.0113(7)
C24 0.0445(8) 0.0395(7) 0.0293(6) -0.0084(5) 0.0058(6) -0.0145(6)
C25 0.0486(9) 0.0346(7) 0.0618(10) -0.0123(7) 0.0301(8) -0.0017(6)
C26 0.0343(7) 0.0300(6) 0.0411(7) 0.0023(5) 0.0119(6) -0.0051(5)
C27 0.0243(6) 0.0482(8) 0.0497(8) 0.0022(7) 0.0101(6) -0.0015(6)
C28 0.0438(8) 0.0538(9) 0.0306(7) 0.0072(6) 0.0105(6) 0.0004(7)
B1 0.0238(6) 0.0277(7) 0.0251(6) 0.0031(5) 0.0070(5) -0.0003(5)
B2 0.0232(6) 0.0275(7) 0.0276(6) 0.0013(5) 0.0072(5) 0.0003(5)

loop_
_atom_type_symbol
_atom_type_description
_atom_type_scat_dispersion_real
_atom_type_scat_dispersion_imag
_atom_type_scat_source
C C 0.0181 0.0091 'International Tables Vol C Tables 4.2.6.8 and 6.1.1.4'
H H 0.0000 0.0000 'International Tables Vol C Tables 4.2.6.8 and 6.1.1.4'
B B 0.0090 0.0039 'International Tables Vol C Tables 4.2.6.8 and 6.1.1.4'
N N 0.0311 0.0180 'International Tables Vol C Tables 4.2.6.8 and 6.1.1.4'
S S 0.3331 0.5567 'International Tables Vol C Tables 4.2.6.8 and 6.1.1.4'

loop_
_exptl_crystal_face_index_h
_exptl_crystal_face_index_k
_exptl_crystal_face_index_l
_exptl_crystal_face_perp_dist
0 1 0 0.0914
-1 5 -1 0.1234
0 1 1 0.1493
-5 -1 5 0.1115
5 1 -5 0.1115
5 5 1 0.2052
-5 -5 -1 0.2052
0 -1 0 0.0914

loop_
_geom_angle_atom_site_label_1
_geom_angle_atom_site_label_2
_geom_angle_atom_site_label_3
_geom_angle
_geom_angle_site_symmetry_1
_geom_angle_site_symmetry_3
_geom_angle_publ_flag
B1 S1 H1 99.3(8) . . ?
B1 S1 B2 103.79(6) . . ?
B2 S1 H1 99.4(8) . . ?
B1 S1B H1B 120.4 . . ?
B2 S1B H1B 100.4 . . ?
B2 S1B B1 100.3(2) . . ?
C15 N1 H1A 102.1(10) . . ?
C15 N1 C25 112.67(11) . . ?
C15 N1 C26 112.12(10) . . ?
C25 N1 H1A 106.7(11) . . ?
C25 N1 C26 111.89(11) . . ?
C26 N1 H1A 110.8(10) . . ?
C17 N2 C27 111.83(10) . . ?
C17 N2 C28 112.55(10) . . ?
C28 N2 C27 111.13(11) . . ?
C2 C1 C10 117.57(11) . . ?
C2 C1 B1 113.27(10) . . ?
C10 C1 B1 128.94(10) . . ?
C1 C2 H2 118.1 . . ?
C1 C2 C3 123.77(12) . . ?
C3 C2 H2 118.1 . . ?
C2 C3 H3 120.4 . . ?
C4 C3 C2 119.26(12) . . ?
C4 C3 H3 120.4 . . ?
C3 C4 H4 119.7 . . ?
C3 C4 C5 120.59(11) . . ?
C5 C4 H4 119.7 . . ?
C4 C5 C10 120.44(11) . . ?
C6 C5 C4 119.19(11) . . ?
C6 C5 C10 120.35(11) . . ?
C5 C6 H6 119.8 . . ?
C7 C6 C5 120.40(12) . . ?
C7 C6 H6 119.8 . . ?
C6 C7 H7 120.2 . . ?
C6 C7 C8 119.68(12) . . ?
C8 C7 H7 120.2 . . ?
C7 C8 H8 118.2 . . ?
C9 C8 C7 123.61(12) . . ?
C9 C8 H8 118.2 . . ?
C8 C9 C10 117.36(11) . . ?
C8 C9 B2 116.72(11) . . ?
C10 C9 B2 125.43(10) . . ?
C1 C10 C9 123.54(10) . . ?
C5 C10 C1 117.97(11) . . ?
C5 C10 C9 118.48(11) . . ?
H11A C11 H11B 109.5 . . ?
H11A C11 H11C 109.5 . . ?
H11B C11 H11C 109.5 . . ?
B1 C11 H11A 109.5 . . ?
B1 C11 H11B 109.5 . . ?
B1 C11 H11C 109.5 . . ?
H11D C11B H11E 109.5 . . ?
H11D C11B H11F 109.5 . . ?
H11E C11B H11F 109.5 . . ?
B1 C11B H11D 109.5 . . ?
B1 C11B H11E 109.5 . . ?
B1 C11B H11F 109.5 . . ?
H12A C12 H12B 109.5 . . ?
H12A C12 H12C 109.5 . . ?
H12B C12 H12C 109.5 . . ?
B1 C12 H12A 109.5 . . ?
B1 C12 H12B 109.5 . . ?
B1 C12 H12C 109.5 . . ?
H12D C12B H12E 109.5 . . ?
H12D C12B H12F 109.5 . . ?
H12E C12B H12F 109.5 . . ?
B1 C12B H12D 109.5 . . ?
B1 C12B H12E 109.5 . . ?
B1 C12B H12F 109.5 . . ?
H13A C13 H13B 109.5 . . ?
H13A C13 H13C 109.5 . . ?
H13B C13 H13C 109.5 . . ?
B2 C13 H13A 109.5 . . ?
B2 C13 H13B 109.5 . . ?
B2 C13 H13C 109.5 . . ?
H13D C13B H13E 109.5 . . ?
H13D C13B H13F 109.5 . . ?
H13E C13B H13F 109.5 . . ?
B2 C13B H13D 109.5 . . ?
B2 C13B H13E 109.5 . . ?
B2 C13B H13F 109.5 . . ?
H14A C14 H14B 109.5 . . ?
H14A C14 H14C 109.5 . . ?
H14B C14 H14C 109.5 . . ?
B2 C14 H14A 109.5 . . ?
B2 C14 H14B 109.5 . . ?
B2 C14 H14C 109.5 . . ?
H14D C14B H14E 109.5 . . ?
H14D C14B H14F 109.5 . . ?
H14E C14B H14F 109.5 . . ?
B2 C14B H14D 109.5 . . ?
B2 C14B H14E 109.5 . . ?
B2 C14B H14F 109.5 . . ?
C16 C15 N1 118.15(10) . . ?
C24 C15 N1 119.89(11) . . ?
C24 C15 C16 121.96(12) . . ?
C15 C16 C17 125.70(11) . . ?
C15 C16 C21 116.64(11) . . ?
C21 C16 C17 117.66(11) . . ?
C16 C17 N2 118.65(10) . . ?
C18 C17 N2 120.84(11) . . ?
C18 C17 C16 120.50(12) . . ?
C17 C18 H18 119.4 . . ?
C17 C18 C19 121.11(12) . . ?
C19 C18 H18 119.4 . . ?
C18 C19 H19 120.0 . . ?
C20 C19 C18 120.08(12) . . ?
C20 C19 H19 120.0 . . ?
C19 C20 H20 119.5 . . ?
C19 C20 C21 121.01(13) . . ?
C21 C20 H20 119.5 . . ?
C20 C21 C16 119.62(12) . . ?
C20 C21 C22 120.61(12) . . ?
C22 C21 C16 119.76(12) . . ?
C21 C22 H22 119.4 . . ?
C23 C22 C21 121.30(13) . . ?
C23 C22 H22 119.4 . . ?
C22 C23 H23 120.1 . . ?
C22 C23 C24 119.90(12) . . ?
C24 C23 H23 120.1 . . ?
C15 C24 C23 120.42(13) . . ?
C15 C24 H24 119.8 . . ?
C23 C24 H24 119.8 . . ?
N1 C25 H25A 109.5 . . ?
N1 C25 H25B 109.5 . . ?
N1 C25 H25C 109.5 . . ?
H25A C25 H25B 109.5 . . ?
H25A C25 H25C 109.5 . . ?
H25B C25 H25C 109.5 . . ?
N1 C26 H26A 109.5 . . ?
N1 C26 H26B 109.5 . . ?
N1 C26 H26C 109.5 . . ?
H26A C26 H26B 109.5 . . ?
H26A C26 H26C 109.5 . . ?
H26B C26 H26C 109.5 . . ?
N2 C27 H27A 109.5 . . ?
N2 C27 H27B 109.5 . . ?
N2 C27 H27C 109.5 . . ?
H27A C27 H27B 109.5 . . ?
H27A C27 H27C 109.5 . . ?
H27B C27 H27C 109.5 . . ?
N2 C28 H28A 109.5 . . ?
N2 C28 H28B 109.5 . . ?
N2 C28 H28C 109.5 . . ?
H28A C28 H28B 109.5 . . ?
H28A C28 H28C 109.5 . . ?
H28B C28 H28C 109.5 . . ?
C1 B1 S1 111.15(8) . . ?
C1 B1 S1B 100.19(15) . . ?
C1 B1 C11 110.01(10) . . ?
C11 B1 S1 105.39(8) . . ?
C11B B1 S1B 101.5(8) . . ?
C11B B1 C1 106.0(8) . . ?
C11B B1 C12B 124.9(12) . . ?
C12 B1 S1 104.95(9) . . ?
C12 B1 C1 114.19(10) . . ?
C12 B1 C11 110.70(11) . . ?
C12B B1 S1B 100.8(9) . . ?
C12B B1 C1 118.5(9) . . ?
C9 B2 S1 107.37(8) . . ?
C9 B2 S1B 114.25(16) . . ?
C9 B2 C13 115.67(10) . . ?
C9 B2 C14B 104.5(7) . . ?
C13 B2 S1 103.52(9) . . ?
C13B B2 S1B 113.6(9) . . ?
C13B B2 C9 116.1(9) . . ?
C13B B2 C14B 110.6(13) . . ?
C14 B2 S1 106.37(9) . . ?
C14 B2 C9 111.34(10) . . ?
C14 B2 C13 111.73(11) . . ?
C14B B2 S1B 95.1(8) . . ?

loop_
_geom_bond_atom_site_label_1
_geom_bond_atom_site_label_2
_geom_bond_distance
_geom_bond_site_symmetry_2
_geom_bond_publ_flag
S1 H1 1.292(18) . ?
S1 B1 1.9765(14) . ?
S1 B2 2.0042(14) . ?
S1B H1B 1.3061 . ?
S1B B1 2.158(5) . ?
S1B B2 1.919(5) . ?
N1 H1A 1.04(2) . ?
N1 C15 1.4731(16) . ?
N1 C25 1.4926(17) . ?
N1 C26 1.4927(16) . ?
N2 C17 1.4581(16) . ?
N2 C27 1.4781(16) . ?
N2 C28 1.4772(17) . ?
C1 C2 1.3899(17) . ?
C1 C10 1.4464(16) . ?
C1 B1 1.6240(17) . ?
C2 H2 0.9300 . ?
C2 C3 1.4046(18) . ?
C3 H3 0.9300 . ?
C3 C4 1.362(2) . ?
C4 H4 0.9300 . ?
C4 C5 1.4175(18) . ?
C5 C6 1.4158(18) . ?
C5 C10 1.4445(16) . ?
C6 H6 0.9300 . ?
C6 C7 1.3596(19) . ?
C7 H7 0.9300 . ?
C7 C8 1.4133(18) . ?
C8 H8 0.9300 . ?
C8 C9 1.3843(17) . ?
C9 C10 1.4494(17) . ?
C9 B2 1.6200(17) . ?
C11 H11A 0.9600 . ?
C11 H11B 0.9600 . ?
C11 H11C 0.9600 . ?
C11 B1 1.6383(19) . ?
C11B H11D 0.9600 . ?
C11B H11E 0.9600 . ?
C11B H11F 0.9600 . ?
C11B B1 1.588(13) . ?
C12 H12A 0.9600 . ?
C12 H12B 0.9600 . ?
C12 H12C 0.9600 . ?
C12 B1 1.6229(18) . ?
C12B H12D 0.9600 . ?
C12B H12E 0.9600 . ?
C12B H12F 0.9600 . ?
C12B B1 1.600(13) . ?
C13 H13A 0.9600 . ?
C13 H13B 0.9600 . ?
C13 H13C 0.9600 . ?
C13 B2 1.6228(18) . ?
C13B H13D 0.9600 . ?
C13B H13E 0.9600 . ?
C13B H13F 0.9600 . ?
C13B B2 1.574(13) . ?
C14 H14A 0.9600 . ?
C14 H14B 0.9600 . ?
C14 H14C 0.9600 . ?
C14 B2 1.6139(18) . ?
C14B H14D 0.9600 . ?
C14B H14E 0.9600 . ?
C14B H14F 0.9600 . ?
C14B B2 1.689(13) . ?
C15 C16 1.4246(16) . ?
C15 C24 1.3666(18) . ?
C16 C17 1.4305(16) . ?
C16 C21 1.4263(17) . ?
C17 C18 1.3681(18) . ?
C18 H18 0.9300 . ?
C18 C19 1.402(2) . ?
C19 H19 0.9300 . ?
C19 C20 1.358(2) . ?
C20 H20 0.9300 . ?
C20 C21 1.4130(18) . ?
C21 C22 1.4164(18) . ?
C22 H22 0.9300 . ?
C22 C23 1.356(2) . ?
C23 H23 0.9300 . ?
C23 C24 1.401(2) . ?
C24 H24 0.9300 . ?
C25 H25A 0.9600 . ?
C25 H25B 0.9600 . ?
C25 H25C 0.9600 . ?
C26 H26A 0.9600 . ?
C26 H26B 0.9600 . ?
C26 H26C 0.9600 . ?
C27 H27A 0.9600 . ?
C27 H27B 0.9600 . ?
C27 H27C 0.9600 . ?
C28 H28A 0.9600 . ?
C28 H28B 0.9600 . ?
C28 H28C 0.9600 . ?

loop_
_geom_torsion_atom_site_label_1
_geom_torsion_atom_site_label_2
_geom_torsion_atom_site_label_3
_geom_torsion_atom_site_label_4
_geom_torsion
_geom_torsion_site_symmetry_1
_geom_torsion_site_symmetry_2
_geom_torsion_site_symmetry_3
_geom_torsion_site_symmetry_4
_geom_torsion_publ_flag
N1 C15 C16 C17 2.30(18) . . . . ?
N1 C15 C16 C21 -177.89(10) . . . . ?
N1 C15 C24 C23 178.71(13) . . . . ?
N2 C17 C18 C19 179.69(12) . . . . ?
C1 C2 C3 C4 2.0(2) . . . . ?
C2 C1 C10 C5 -6.79(15) . . . . ?
C2 C1 C10 C9 172.26(10) . . . . ?
C2 C1 B1 S1 172.35(9) . . . . ?
C2 C1 B1 S1B -139.48(16) . . . . ?
C2 C1 B1 C11 56.01(13) . . . . ?
C2 C1 B1 C11B 115.3(8) . . . . ?
C2 C1 B1 C12 -69.16(14) . . . . ?
C2 C1 B1 C12B -31.1(11) . . . . ?
C2 C3 C4 C5 -4.44(19) . . . . ?
C3 C4 C5 C6 -177.33(11) . . . . ?
C3 C4 C5 C10 1.08(18) . . . . ?
C4 C5 C6 C7 176.85(11) . . . . ?
C4 C5 C10 C1 4.63(16) . . . . ?
C4 C5 C10 C9 -174.48(10) . . . . ?
C5 C6 C7 C8 -1.12(19) . . . . ?
C6 C5 C10 C1 -176.98(10) . . . . ?
C6 C5 C10 C9 3.91(16) . . . . ?
C6 C7 C8 C9 1.44(19) . . . . ?
C7 C8 C9 C10 0.96(18) . . . . ?
C7 C8 C9 B2 -171.45(11) . . . . ?
C8 C9 C10 C1 177.41(11) . . . . ?
C8 C9 C10 C5 -3.54(16) . . . . ?
C8 C9 B2 S1 -146.16(9) . . . . ?
C8 C9 B2 S1B 160.11(18) . . . . ?
C8 C9 B2 C13 -31.19(16) . . . . ?
C8 C9 B2 C13B -64.6(12) . . . . ?
C8 C9 B2 C14 97.78(13) . . . . ?
C8 C9 B2 C14B 57.6(8) . . . . ?
C10 C1 C2 C3 3.69(18) . . . . ?
C10 C1 B1 S1 -2.01(15) . . . . ?
C10 C1 B1 S1B 46.16(18) . . . . ?
C10 C1 B1 C11 -118.35(13) . . . . ?
C10 C1 B1 C11B -59.0(8) . . . . ?
C10 C1 B1 C12 116.48(13) . . . . ?
C10 C1 B1 C12B 154.5(11) . . . . ?
C10 C5 C6 C7 -1.56(18) . . . . ?
C10 C9 B2 S1 42.11(13) . . . . ?
C10 C9 B2 S1B -11.6(2) . . . . ?
C10 C9 B2 C13 157.08(12) . . . . ?
C10 C9 B2 C13B 123.7(12) . . . . ?
C10 C9 B2 C14 -73.95(14) . . . . ?
C10 C9 B2 C14B -114.2(8) . . . . ?
C15 C16 C17 N2 0.68(18) . . . . ?
C15 C16 C17 C18 179.57(12) . . . . ?
C15 C16 C21 C20 179.44(11) . . . . ?
C15 C16 C21 C22 -1.03(17) . . . . ?
C16 C15 C24 C23 -0.7(2) . . . . ?
C16 C17 C18 C19 0.8(2) . . . . ?
C16 C21 C22 C23 -0.3(2) . . . . ?
C17 C16 C21 C20 -0.73(17) . . . . ?
C17 C16 C21 C22 178.80(11) . . . . ?
C17 C18 C19 C20 -0.4(2) . . . . ?
C18 C19 C20 C21 -0.6(2) . . . . ?
C19 C20 C21 C16 1.2(2) . . . . ?
C19 C20 C21 C22 -178.36(13) . . . . ?
C20 C21 C22 C23 179.22(14) . . . . ?
C21 C16 C17 N2 -179.13(10) . . . . ?
C21 C16 C17 C18 -0.24(17) . . . . ?
C21 C22 C23 C24 1.2(2) . . . . ?
C22 C23 C24 C15 -0.7(2) . . . . ?
C24 C15 C16 C17 -178.27(12) . . . . ?
C24 C15 C16 C21 1.54(18) . . . . ?
C25 N1 C15 C16 -116.12(13) . . . . ?
C25 N1 C15 C24 64.43(16) . . . . ?
C26 N1 C15 C16 116.58(12) . . . . ?
C26 N1 C15 C24 -62.86(15) . . . . ?
C27 N2 C17 C16 112.44(12) . . . . ?
C27 N2 C17 C18 -66.45(16) . . . . ?
C28 N2 C17 C16 -121.62(12) . . . . ?
C28 N2 C17 C18 59.49(16) . . . . ?
B1 C1 C2 C3 -171.37(11) . . . . ?
B1 C1 C10 C5 167.37(11) . . . . ?
B1 C1 C10 C9 -13.58(18) . . . . ?
B2 C9 C10 C1 -10.91(17) . . . . ?
B2 C9 C10 C5 168.14(10) . . . . ?

loop_
_exptl_oxdiff_crystal_face_indexfrac_h
_exptl_oxdiff_crystal_face_indexfrac_k
_exptl_oxdiff_crystal_face_indexfrac_l
_exptl_oxdiff_crystal_face_x
_exptl_oxdiff_crystal_face_y
_exptl_oxdiff_crystal_face_z
0.0002 0.9998 -0.0003 0.0166 0.0421 0.0444
-0.9993 4.9998 -1.0023 0.2334 0.3204 0.0618
-0.0002 1.0003 0.9996 -0.1142 0.0473 0.0882
-5.0043 -0.9919 4.9946 -0.5723 0.5600 -0.4071
5.0043 0.9919 -4.9946 0.5723 -0.5600 0.4071
5.0029 4.9943 1.0038 -0.1462 -0.3602 0.8477
-5.0029 -4.9943 -1.0038 0.1462 0.3602 -0.8477
-0.0002 -0.9998 0.0003 -0.0166 -0.0421 -0.0444
